data_7134884
loop_
_publ_author_name
'Ali, Rojan'
'Matsui, Kai'
'&#x160;adauskis, J&#x101;nis'
'Catherall, Amanda'
'Wirth, Thomas'

_publ_section_title
;
 Flow electrochemical oxidation of <i>N</i>-nitrosamines to
 <i>N</i>-nitramines.
;
_journal_issue 72
_journal_name_full 'Chemical communications (Cambridge, England)'
_journal_page_first 13671
_journal_page_last 13674
_journal_paper_doi 10.1039/d5cc03458b
_journal_volume 61
_journal_year 2025
_chemical_formula_moiety 'C4 H8 N2 O2 S'
_chemical_formula_sum 'C4 H8 N2 O2 S'
_chemical_formula_weight 148.18
_space_group_crystal_system orthorhombic
_space_group_IT_number 62
_space_group_name_Hall '-P 2ac 2n'
_space_group_name_H-M_alt 'P n m a'
_atom_sites_solution_hydrogens geom
_audit_creation_method SHELXL-2019/3
_audit_update_record
;
2025-03-28 deposited with the CCDC.	2025-08-05 downloaded from the CCDC.
;
_cell_angle_alpha 90
_cell_angle_beta 90
_cell_angle_gamma 90
_cell_formula_units_Z 4
_cell_length_a 8.7805(10)
_cell_length_b 7.6704(7)
_cell_length_c 9.7607(9)
_cell_measurement_reflns_used 2406
_cell_measurement_temperature 293(2)
_cell_measurement_theta_max 72.4980
_cell_measurement_theta_min 4.4880
_cell_volume 657.38(11)
_computing_cell_refinement 'CrysAlisPro 1.171.43.120a (Rigaku OD, 2024)'
_computing_data_collection 'CrysAlisPro system (CCD 43.120a (release 16-04-2024))'
_computing_data_reduction 'CrysAlisPro 1.171.43.120a (Rigaku OD, 2024)'
_computing_structure_refinement 'SHELXL-2019/2 (Sheldrick, 2019)'
_computing_structure_solution SHELXT
_diffrn_ambient_temperature 293(2)
_diffrn_detector_area_resol_mean 10.5082
_diffrn_measured_fraction_theta_full 0.997
_diffrn_measured_fraction_theta_max 0.993
_diffrn_measurement_device_type 'SuperNova, Dual, Cu at home/near, Atlas'
_diffrn_measurement_method '\w scans'
_diffrn_radiation_type CuK\a
_diffrn_radiation_wavelength 1.54184
_diffrn_reflns_av_R_equivalents 0.0373
_diffrn_reflns_av_unetI/netI 0.0193
_diffrn_reflns_Laue_measured_fraction_full 0.997
_diffrn_reflns_Laue_measured_fraction_max 0.993
_diffrn_reflns_limit_h_max 9
_diffrn_reflns_limit_h_min -10
_diffrn_reflns_limit_k_max 9
_diffrn_reflns_limit_k_min -9
_diffrn_reflns_limit_l_max 10
_diffrn_reflns_limit_l_min -11
_diffrn_reflns_number 3824
_diffrn_reflns_point_group_measured_fraction_full 0.997
_diffrn_reflns_point_group_measured_fraction_max 0.993
_diffrn_reflns_theta_full 67.684
_diffrn_reflns_theta_max 72.651
_diffrn_reflns_theta_min 6.782
_exptl_absorpt_coefficient_mu 3.827
_exptl_absorpt_correction_T_max 1.000
_exptl_absorpt_correction_T_min 0.380
_exptl_absorpt_correction_type gaussian
_exptl_absorpt_process_details
;
CrysAlisPro 1.171.43.120a (Rigaku Oxford Diffraction, 2024)
Numerical absorption correction based on gaussian integration over
a multifaceted crystal model
Empirical absorption correction using spherical harmonics,
implemented in SCALE3 ABSPACK scaling algorithm.
;
_exptl_crystal_colour colourless
_exptl_crystal_density_diffrn 1.497
_exptl_crystal_description block
_exptl_crystal_F_000 312
_exptl_crystal_size_max 0.300
_exptl_crystal_size_mid 0.280
_exptl_crystal_size_min 0.240
_refine_diff_density_max 0.421
_refine_diff_density_min -0.302
_refine_diff_density_rms 0.049
_refine_ls_extinction_method none
_refine_ls_goodness_of_fit_ref 1.099
_refine_ls_hydrogen_treatment constr
_refine_ls_matrix_type full
_refine_ls_number_parameters 55
_refine_ls_number_reflns 699
_refine_ls_number_restraints 0
_refine_ls_restrained_S_all 1.099
_refine_ls_R_factor_all 0.0463
_refine_ls_R_factor_gt 0.0438
_refine_ls_shift/su_max 0.000
_refine_ls_shift/su_mean 0.000
_refine_ls_structure_factor_coef Fsqd
_refine_ls_weighting_details 'w=1/[\s^2^(Fo^2^)+(0.0706P)^2^+0.1994P] where P=(Fo^2^+2Fc^2^)/3'
_refine_ls_weighting_scheme calc
_refine_ls_wR_factor_gt 0.1224
_refine_ls_wR_factor_ref 0.1263
_reflns_Friedel_coverage 0.000
_reflns_number_gt 645
_reflns_number_total 699
_reflns_threshold_expression 'I > 2\s(I)'
_cod_data_source_file d5cc03458b2.cif
_cod_data_source_block tw2419
_cod_depositor_comments 'Adding full bibliography for 7134884--7134885.cif.'
_cod_database_code 7134884
_shelx_shelxl_version_number 2019/3
_shelx_space_group_comment
;
The symmetry employed for this shelxl refinement is uniquely defined
by the following loop, which should always be used as a source of
symmetry information in preference to the above space-group names.
They are only intended as comments.
;
_shelx_estimated_absorpt_t_min 0.393
_shelx_estimated_absorpt_t_max 0.460

loop_
_space_group_symop_operation_xyz
'x, y, z'
'-x+1/2, -y, z+1/2'
'x+1/2, -y+1/2, -z+1/2'
'-x, y+1/2, -z'
'-x, -y, -z'
'x-1/2, y, -z-1/2'
'-x-1/2, y-1/2, z-1/2'
'x, -y-1/2, z'

loop_
_atom_site_label
_atom_site_type_symbol
_atom_site_fract_x
_atom_site_fract_y
_atom_site_fract_z
_atom_site_U_iso_or_equiv
_atom_site_adp_type
_atom_site_occupancy
_atom_site_site_symmetry_order
_atom_site_calc_flag
_atom_site_refinement_flags_posn
_atom_site_refinement_flags_adp
_atom_site_refinement_flags_occupancy
_atom_site_disorder_assembly
_atom_site_disorder_group
O1 O -0.0413(3) 0.750000 1.0946(3) 0.0786(7) Uani 1 2 d S T P . .
O2 O 0.5237(4) 0.8226(6) 0.8295(4) 0.0820(12) Uani 0.5 1 d . . P . .
N2 N 0.4545(5) 0.6910(5) 0.8683(4) 0.0622(10) Uani 0.5 1 d . . P . .
S3 S 0.10004(8) 0.750000 1.17857(7) 0.0614(3) Uani 1 2 d S T P . .
N1 N 0.3254(3) 0.750000 0.9321(3) 0.0736(8) Uani 1 2 d S T P . .
C1 C 0.2177(3) 0.5760(3) 1.1166(2) 0.0656(6) Uani 1 1 d . . . . .
H1A H 0.313554 0.577288 1.166064 0.079 Uiso 1 1 calc R U . . .
H1B H 0.167919 0.465768 1.135564 0.079 Uiso 1 1 calc R U . . .
C2 C 0.2499(3) 0.5879(3) 0.9656(2) 0.0718(7) Uani 1 1 d . . . . .
H2A H 0.313806 0.490823 0.938173 0.086 Uiso 1 1 calc R U . . .
H2B H 0.154956 0.580020 0.915139 0.086 Uiso 1 1 calc R U . . .

loop_
_atom_site_aniso_label
_atom_site_aniso_U_11
_atom_site_aniso_U_22
_atom_site_aniso_U_33
_atom_site_aniso_U_23
_atom_site_aniso_U_13
_atom_site_aniso_U_12
O1 0.0552(12) 0.0755(15) 0.1051(19) 0.000 0.0040(12) 0.000
O2 0.074(2) 0.085(2) 0.087(3) -0.0016(17) 0.0229(18) -0.0190(19)
N2 0.058(2) 0.070(2) 0.059(2) -0.0059(15) 0.0087(17) -0.0041(17)
S3 0.0676(6) 0.0637(5) 0.0528(5) 0.000 0.0135(3) 0.000
N1 0.0572(14) 0.122(3) 0.0413(12) 0.000 0.0042(10) 0.000
C1 0.0738(13) 0.0613(12) 0.0617(13) 0.0069(10) -0.0005(10) 0.0071(10)
C2 0.0770(14) 0.0781(15) 0.0603(13) -0.0188(11) 0.0009(10) 0.0134(12)

loop_
_atom_type_symbol
_atom_type_description
_atom_type_scat_dispersion_real
_atom_type_scat_dispersion_imag
_atom_type_scat_source
C C 0.0181 0.0091 'International Tables Vol C Tables 4.2.6.8 and 6.1.1.4'
H H 0.0000 0.0000 'International Tables Vol C Tables 4.2.6.8 and 6.1.1.4'
N N 0.0311 0.0180 'International Tables Vol C Tables 4.2.6.8 and 6.1.1.4'
O O 0.0492 0.0322 'International Tables Vol C Tables 4.2.6.8 and 6.1.1.4'
S S 0.3331 0.5567 'International Tables Vol C Tables 4.2.6.8 and 6.1.1.4'

loop_
_geom_angle_atom_site_label_1
_geom_angle_atom_site_label_2
_geom_angle_atom_site_label_3
_geom_angle
_geom_angle_site_symmetry_1
_geom_angle_site_symmetry_3
_geom_angle_publ_flag
N2 O2 O2 81.7(5) 8_575 8_575 ?
N2 O2 N2 46.4(5) 8_575 . ?
O2 O2 N2 35.3(2) 8_575 . ?
O2 N2 N2 98.3(5) 8_575 8_575 ?
O2 N2 O2 63.0(6) 8_575 . ?
N2 N2 O2 35.3(2) 8_575 . ?
O2 N2 N1 168.6(7) 8_575 . ?
N2 N2 N1 70.73(17) 8_575 . ?
O2 N2 N1 106.0(3) . . ?
O1 S3 C1 107.17(11) . 8_575 ?
O1 S3 C1 107.17(11) . . ?
C1 S3 C1 96.19(15) 8_575 . ?
N2 N1 N2 38.5(3) . 8_575 ?
N2 N1 C2 140.0(2) . 8_575 ?
N2 N1 C2 101.4(2) 8_575 8_575 ?
N2 N1 C2 101.4(2) . . ?
N2 N1 C2 140.0(2) 8_575 . ?
C2 N1 C2 118.6(2) 8_575 . ?
C2 C1 S3 113.20(16) . . ?
C2 C1 H1A 108.9 . . ?
S3 C1 H1A 108.9 . . ?
C2 C1 H1B 108.9 . . ?
S3 C1 H1B 108.9 . . ?
H1A C1 H1B 107.8 . . ?
N1 C2 C1 111.1(2) . . ?
N1 C2 H2A 109.4 . . ?
C1 C2 H2A 109.4 . . ?
N1 C2 H2B 109.4 . . ?
C1 C2 H2B 109.4 . . ?
H2A C2 H2B 108.0 . . ?

loop_
_geom_bond_atom_site_label_1
_geom_bond_atom_site_label_2
_geom_bond_distance
_geom_bond_site_symmetry_2
_geom_bond_publ_flag
O1 S3 1.488(3) . ?
O2 N2 0.723(4) 8_575 ?
O2 O2 1.114(9) 8_575 ?
O2 N2 1.237(5) . ?
N2 N2 0.905(8) 8_575 ?
N2 N1 1.371(5) . ?
S3 C1 1.793(2) 8_575 ?
S3 C1 1.793(2) . ?
N1 C2 1.446(3) 8_575 ?
N1 C2 1.446(3) . ?
C1 C2 1.504(3) . ?
C1 H1A 0.9700 . ?
C1 H1B 0.9700 . ?
C2 H2A 0.9700 . ?
C2 H2B 0.9700 . ?
